data_5000001
loop_
_publ_author_name
'Mostad, Arvid'
'Nissen, Hans Martin'
'R\/omming, Christian'

_publ_section_title
;
 Crystal Structure of L-Tyrosine
;
_journal_name_full 'Acta Chemica Scandinavica'
_journal_page_first 3819
_journal_page_last 3833
_journal_paper_doi 10.3891/acta.chem.scand.26-3819
_journal_volume 26
_journal_year 1972
_chemical_formula_sum 'C9 H11 N O3'
_space_group_IT_number 19
_symmetry_cell_setting orthorhombic
_symmetry_Int_Tables_number 19
_symmetry_space_group_name_Hall 'P 2ac 2ab'
_symmetry_space_group_name_H-M 'P 21 21 21'
_cell_angle_alpha 90
_cell_angle_beta 90
_cell_angle_gamma 90
_cell_formula_units_Z 4
_cell_length_a 6.913(5)
_cell_length_b 21.116(3)
_cell_length_c 5.829(4)
_cod_original_formula_sum 'C9 H11 N1 O3'
_cod_database_code 5000001

loop_
_symmetry_equiv_pos_site_id
_symmetry_equiv_pos_as_xyz
1 x,y,z
2 1/2+x,1/2-y,-z
3 -x,1/2+y,1/2-z
4 1/2-x,-y,1/2+z

loop_
_atom_site_label
_atom_site_type_symbol
_atom_site_fract_x
_atom_site_fract_y
_atom_site_fract_z
C1 C 0.54146 0.40561 0.35382
C2 C 0.59675 0.43336 0.56092
C3 C 0.57417 0.49774 0.59840
C4 C 0.49410 0.53547 0.42897
C5 C 0.43388 0.50888 0.22293
C6 C 0.45900 0.44421 0.18657
C7 C 0.57507 0.33558 0.31222
C8 C 0.40003 0.29337 0.36562
C9 C 0.32403 0.30518 0.60854
H1 H 0.44230 0.61540 0.38190
H2 H 0.19760 0.34150 0.19340
H3 H 0.14450 0.27800 0.22270
H4 H 0.29810 0.30020 0.05420
H5 H 0.65590 0.40680 0.67050
H6 H 0.61000 0.51770 0.73500
H7 H 0.37580 0.53550 0.10900
H8 H 0.42110 0.42550 0.03160
H9 H 0.68150 0.32070 0.40280
H10 H 0.61430 0.32790 0.14420
H11 H 0.43920 0.25010 0.34620
N1 N 0.24134 0.30395 0.19616
O1 O 0.48139 0.59909 0.47104
O2 O 0.16646 0.33312 0.62615
O3 O 0.42813 0.28568 0.77069

loop_
_atom_type_symbol
_atom_type_radius_bond
C 0.68
H 0.20
N 0.68
O 0.68
